data_2242724
loop_
_publ_author_name
'Hill, Tania N.'
'Lemmerer, Andreas'

_publ_section_title
;
 Binary charge-transfer complexes using pyromellitic acid dianhydride
 featuring C---H&#x00B7;&#x00B7;&#x00B7;O hydrogen bonds
;
_journal_issue 12
_journal_name_full 'Acta Crystallographica Section E'
_journal_page_first 1772
_journal_page_last 1777
_journal_paper_doi 10.1107/S2056989018015645
_journal_volume 74
_journal_year 2018
_chemical_formula_iupac '2C17 H12 O3, C10 H2 O6'
_chemical_formula_moiety '2(C17 H12 O3), C10 H2 O6'
_chemical_formula_sum 'C44 H26 O12'
_chemical_formula_weight 746.64
_chemical_name_common
;
Pyromellitic acid dianhydride--ethyl anthracene-9-carboxylate (1/2)
;
_chemical_name_systematic
;
Pyromellitic acid dianhydride--ethyl anthracene-9-carboxylate (1/2)
;
_space_group_IT_number 14
_symmetry_cell_setting monoclinic
_symmetry_space_group_name_Hall '-P 2ybc'
_symmetry_space_group_name_H-M 'P 1 21/c 1'
_atom_sites_solution_hydrogens geom
_audit_conform_dict_name cif_core.dic
_audit_conform_dict_version 2.4.3
_audit_creation_method 'WinGX routine CIF_UPDATE'
_cell_angle_alpha 90
_cell_angle_beta 112.829(2)
_cell_angle_gamma 90
_cell_formula_units_Z 2
_cell_length_a 9.1949(7)
_cell_length_b 17.9751(14)
_cell_length_c 10.9716(10)
_cell_measurement_reflns_used 2311
_cell_measurement_temperature 173(2)
_cell_measurement_theta_max 26.56
_cell_measurement_theta_min 2.31
_cell_volume 1671.3(2)
_computing_cell_refinement
;
SAINT-Plus (Bruker, 2016)
;
_computing_data_collection
;
APEX3 (Bruker, 2016)
;
_computing_data_reduction
;
SAINT-Plus and XPREP (Bruker 2016)
;
_computing_molecular_graphics
;
Ortep-3 for Windows (Farrugia, 2012) and Mercury (Macrae <i>et al.</i>,
2006)
;
_computing_publication_material
;
WinGX publication routines (Farrugia, 2012)
;
_computing_structure_refinement
;
SHELXL-2017/1 (Sheldrick, 2015)
;
_computing_structure_solution
;
SHELXS-97 (Sheldrick, 2008)
;
_diffrn_ambient_temperature 173(2)
_diffrn_measured_fraction_theta_full 1
_diffrn_measured_fraction_theta_max 1
_diffrn_measurement_device_type 'Bruker D8 Venture Photon CCD area detector'
_diffrn_measurement_method '\w scans'
_diffrn_radiation_monochromator graphite
_diffrn_radiation_probe x-ray
_diffrn_radiation_type MoK\a
_diffrn_radiation_wavelength 0.71073
_diffrn_reflns_av_R_equivalents 0.0464
_diffrn_reflns_av_unetI/netI 0.0479
_diffrn_reflns_limit_h_max 12
_diffrn_reflns_limit_h_min -12
_diffrn_reflns_limit_k_max 21
_diffrn_reflns_limit_k_min -23
_diffrn_reflns_limit_l_max 14
_diffrn_reflns_limit_l_min -14
_diffrn_reflns_number 13071
_diffrn_reflns_theta_full 25.242
_diffrn_reflns_theta_max 27.999
_diffrn_reflns_theta_min 2.266
_diffrn_standards_number 0
_exptl_absorpt_coefficient_mu 0.109
_exptl_absorpt_correction_T_max 0.95
_exptl_absorpt_correction_T_min 0.9
_exptl_absorpt_correction_type multi-scan
_exptl_absorpt_process_details
;
(SADABS; Krause <i>et al.</i>,  2015)
;
_exptl_crystal_colour red
_exptl_crystal_density_diffrn 1.484
_exptl_crystal_density_method 'not measured'
_exptl_crystal_description plate
_exptl_crystal_F_000 772
_exptl_crystal_size_max 0.55
_exptl_crystal_size_mid 0.1
_exptl_crystal_size_min 0.06
_refine_diff_density_max 0.298
_refine_diff_density_min -0.259
_refine_ls_extinction_method none
_refine_ls_goodness_of_fit_ref 1.047
_refine_ls_hydrogen_treatment constr
_refine_ls_matrix_type full
_refine_ls_number_constraints 0
_refine_ls_number_parameters 254
_refine_ls_number_reflns 4035
_refine_ls_number_restraints 0
_refine_ls_restrained_S_all 1.047
_refine_ls_R_factor_all 0.0717
_refine_ls_R_factor_gt 0.0425
_refine_ls_shift/su_max 0
_refine_ls_shift/su_mean 0
_refine_ls_structure_factor_coef Fsqd
_refine_ls_weighting_details 'w=1/[\s^2^(Fo^2^)+(0.0487P)^2^+0.0752P] where P=(Fo^2^+2Fc^2^)/3'
_refine_ls_weighting_scheme calc
_refine_ls_wR_factor_gt 0.099
_refine_ls_wR_factor_ref 0.1116
_reflns_number_gt 2731
_reflns_number_total 4035
_reflns_threshold_expression 'I > 2\s(I)'
_cod_data_source_file eb2013sup1.cif
_cod_data_source_block IV
_cod_depositor_comments
;

2019-10-02
Z value and formula fixed to values more according to usual
chemical conventions.                 miguel
;
_cod_original_formula_sum 'C22 H13 O6'
_cod_original_formula_weight 373.32
_cod_original_formula_moiety 'C17 H12 O3, 0.5(C10 H2 O6)'
_cod_original_formula_iupac 'C17 H12 O3, 0.5C10 H2 O6'
_cod_original_formula_units_Z 4
_cod_original_sg_symbol_H-M 'P 21/c'
_cod_database_code 2242724
_shelx_estimated_absorpt_t_min 0.942
_shelx_estimated_absorpt_t_max 0.993

loop_
_symmetry_equiv_pos_as_xyz
'x, y, z'
'-x, y+1/2, -z+1/2'
'-x, -y, -z'
'x, -y-1/2, z-1/2'

loop_
_atom_site_type_symbol
_atom_site_label
_atom_site_fract_x
_atom_site_fract_y
_atom_site_fract_z
_atom_site_U_iso_or_equiv
_atom_site_adp_type
_atom_site_calc_flag
_atom_site_occupancy
C C1 0.63812(17) 0.54682(8) 0.55902(15) 0.0264(3) Uani d 1
H H1 0.728631 0.57749 0.597638 0.032 Uiso calc 1
C C2 0.49342(18) 0.57369(8) 0.47345(15) 0.0251(3) Uani d 1
C C3 0.44815(19) 0.65055(9) 0.42556(16) 0.0306(4) Uani d 1
C C4 0.22896(19) 0.57678(9) 0.33296(15) 0.0302(4) Uani d 1
C C5 0.36097(17) 0.52887(8) 0.41673(14) 0.0243(3) Uani d 1
O O1 0.28769(13) 0.64923(6) 0.34113(11) 0.0342(3) Uani d 1
O O2 0.52155(15) 0.70646(6) 0.44651(13) 0.0415(3) Uani d 1
O O3 0.09445(13) 0.56283(7) 0.26877(12) 0.0417(3) Uani d 1
C C11 0.55637(17) 0.42627(8) 0.88576(14) 0.0238(3) Uani d 1
C C12 0.60955(18) 0.35455(9) 0.94068(15) 0.0296(4) Uani d 1
H H12 0.539628 0.313325 0.913622 0.035 Uiso calc 1
C C13 0.75932(19) 0.34440(9) 1.03144(16) 0.0342(4) Uani d 1
H H13 0.791473 0.29626 1.067614 0.041 Uiso calc 1
C C14 0.86796(19) 0.40408(10) 1.07291(16) 0.0357(4) Uani d 1
H H14 0.971959 0.395898 1.136131 0.043 Uiso calc 1
C C15 0.82309(18) 0.47274(10) 1.02220(15) 0.0322(4) Uani d 1
H H15 0.896493 0.512595 1.050527 0.039 Uiso calc 1
C C16 0.66755(17) 0.48668(8) 0.92684(14) 0.0251(3) Uani d 1
C C17 0.62178(18) 0.55718(8) 0.87435(15) 0.0278(3) Uani d 1
H H17 0.696566 0.596523 0.901315 0.033 Uiso calc 1
C C18 0.46992(17) 0.57207(8) 0.78354(14) 0.0248(3) Uani d 1
C C19 0.4253(2) 0.64542(9) 0.73299(16) 0.0319(4) Uani d 1
H H19 0.500385 0.684592 0.760919 0.038 Uiso calc 1
C C20 0.2764(2) 0.65969(9) 0.64539(16) 0.0339(4) Uani d 1
H H20 0.248288 0.708695 0.612195 0.041 Uiso calc 1
C C21 0.1630(2) 0.60214(9) 0.60322(16) 0.0323(4) Uani d 1
H H21 0.059209 0.612936 0.542045 0.039 Uiso calc 1
C C22 0.20050(17) 0.53167(9) 0.64893(15) 0.0271(3) Uani d 1
H H22 0.122112 0.493954 0.619804 0.032 Uiso calc 1
C C23 0.35631(16) 0.51312(8) 0.74042(14) 0.0223(3) Uani d 1
C C24 0.40167(16) 0.44101(8) 0.79185(14) 0.0230(3) Uani d 1
C C25 0.28407(17) 0.38021(8) 0.74148(15) 0.0250(3) Uani d 1
C C26 0.18246(19) 0.27453(9) 0.81897(17) 0.0346(4) Uani d 1
C C27 0.0880(2) 0.26785(10) 0.9011(2) 0.0451(5) Uani d 1
H H27A 0.023888 0.222539 0.8766 0.068 Uiso calc 1
H H27B 0.018793 0.311258 0.886488 0.068 Uiso calc 1
H H27C 0.158797 0.265338 0.99463 0.068 Uiso calc 1
O O4 0.21058(13) 0.36619(6) 0.62747(11) 0.0335(3) Uani d 1
O O5 0.26000(12) 0.34368(6) 0.84255(11) 0.0313(3) Uani d 1
O O6 0.20212(17) 0.22943(7) 0.74753(14) 0.0532(4) Uani d 1

loop_
_atom_site_aniso_label
_atom_site_aniso_U_11
_atom_site_aniso_U_22
_atom_site_aniso_U_33
_atom_site_aniso_U_12
_atom_site_aniso_U_13
_atom_site_aniso_U_23
C1 0.0272(8) 0.0265(8) 0.0271(8) -0.0014(6) 0.0121(6) -0.0029(6)
C2 0.0308(8) 0.0239(8) 0.0242(7) 0.0019(6) 0.0145(6) -0.0001(6)
C3 0.0382(9) 0.0265(9) 0.0318(8) 0.0056(7) 0.0185(7) 0.0034(7)
C4 0.0342(9) 0.0329(9) 0.0239(8) 0.0073(7) 0.0116(7) 0.0017(7)
C5 0.0256(8) 0.0275(8) 0.0213(7) 0.0036(6) 0.0108(6) 0.0006(6)
O1 0.0379(7) 0.0295(6) 0.0346(6) 0.0106(5) 0.0136(5) 0.0061(5)
O2 0.0503(7) 0.0221(6) 0.0567(8) 0.0005(5) 0.0259(6) 0.0035(5)
O3 0.0299(6) 0.0495(8) 0.0363(7) 0.0073(6) 0.0027(5) 0.0015(6)
C11 0.0262(8) 0.0277(8) 0.0206(7) 0.0000(6) 0.0125(6) -0.0014(6)
C12 0.0322(8) 0.0274(9) 0.0297(8) 0.0015(7) 0.0127(7) 0.0026(6)
C13 0.0383(9) 0.0332(9) 0.0318(9) 0.0100(8) 0.0144(7) 0.0045(7)
C14 0.0275(8) 0.0492(11) 0.0265(8) 0.0072(8) 0.0061(7) -0.0015(7)
C15 0.0258(8) 0.0411(10) 0.0284(8) -0.0051(7) 0.0091(7) -0.0076(7)
C16 0.0264(8) 0.0289(8) 0.0223(7) -0.0021(6) 0.0119(6) -0.0040(6)
C17 0.0288(8) 0.0273(9) 0.0290(8) -0.0079(7) 0.0132(7) -0.0058(6)
C18 0.0313(8) 0.0230(8) 0.0242(7) -0.0002(6) 0.0156(6) -0.0032(6)
C19 0.0414(9) 0.0232(8) 0.0372(9) -0.0030(7) 0.0218(8) -0.0019(7)
C20 0.0465(10) 0.0250(8) 0.0367(9) 0.0085(8) 0.0232(8) 0.0056(7)
C21 0.0346(9) 0.0344(9) 0.0289(8) 0.0098(7) 0.0134(7) 0.0014(7)
C22 0.0266(8) 0.0275(8) 0.0276(8) 0.0017(6) 0.0112(6) -0.0021(6)
C23 0.0256(7) 0.0240(8) 0.0204(7) 0.0013(6) 0.0123(6) -0.0012(6)
C24 0.0242(7) 0.0243(8) 0.0228(7) -0.0019(6) 0.0118(6) -0.0022(6)
C25 0.0241(7) 0.0227(8) 0.0289(8) 0.0002(6) 0.0110(6) -0.0003(6)
C26 0.0334(9) 0.0278(9) 0.0362(9) -0.0067(7) 0.0065(7) 0.0033(7)
C27 0.0367(10) 0.0422(10) 0.0581(12) -0.0048(8) 0.0203(9) 0.0160(9)
O4 0.0363(6) 0.0304(6) 0.0289(6) -0.0059(5) 0.0072(5) -0.0030(5)
O5 0.0362(6) 0.0282(6) 0.0317(6) -0.0117(5) 0.0158(5) -0.0025(5)
O6 0.0713(10) 0.0330(7) 0.0551(9) -0.0128(7) 0.0244(8) -0.0085(6)

loop_
_atom_type_symbol
_atom_type_description
_atom_type_scat_dispersion_real
_atom_type_scat_dispersion_imag
_atom_type_scat_source
C C 0.0033 0.0016 'International Tables Vol C Tables 4.2.6.8 and 6.1.1.4'
H H 0 0 'International Tables Vol C Tables 4.2.6.8 and 6.1.1.4'
O O 0.0106 0.006 'International Tables Vol C Tables 4.2.6.8 and 6.1.1.4'

loop_
_geom_angle_atom_site_label_1
_geom_angle_atom_site_label_2
_geom_angle_atom_site_label_3
_geom_angle_site_symmetry_1
_geom_angle_site_symmetry_3
_geom_angle
C2 C1 C5 . 3_666 113.92(14)
C2 C1 H1 . . 123
C5 C1 H1 3_666 . 123
C1 C2 C5 . . 123.11(14)
C1 C2 C3 . . 129.11(15)
C5 C2 C3 . . 107.78(13)
O2 C3 O1 . . 121.11(14)
O2 C3 C2 . . 131.61(16)
O1 C3 C2 . . 107.28(13)
O3 C4 O1 . . 121.42(14)
O3 C4 C5 . . 131.21(16)
O1 C4 C5 . . 107.36(13)
C1 C5 C2 3_666 . 122.97(14)
C1 C5 C4 3_666 . 129.23(14)
C2 C5 C4 . . 107.80(14)
C4 O1 C3 . . 109.78(11)
C24 C11 C12 . . 123.88(14)
C24 C11 C16 . . 118.45(13)
C12 C11 C16 . . 117.66(13)
C13 C12 C11 . . 120.88(15)
C13 C12 H12 . . 119.6
C11 C12 H12 . . 119.6
C12 C13 C14 . . 121.36(15)
C12 C13 H13 . . 119.3
C14 C13 H13 . . 119.3
C15 C14 C13 . . 119.70(15)
C15 C14 H14 . . 120.1
C13 C14 H14 . . 120.1
C14 C15 C16 . . 121.38(15)
C14 C15 H15 . . 119.3
C16 C15 H15 . . 119.3
C17 C16 C15 . . 121.34(14)
C17 C16 C11 . . 119.67(13)
C15 C16 C11 . . 118.99(14)
C16 C17 C18 . . 122.10(14)
C16 C17 H17 . . 119
C18 C17 H17 . . 119
C17 C18 C19 . . 120.89(14)
C17 C18 C23 . . 119.65(13)
C19 C18 C23 . . 119.45(14)
C20 C19 C18 . . 120.57(15)
C20 C19 H19 . . 119.7
C18 C19 H19 . . 119.7
C19 C20 C21 . . 120.45(15)
C19 C20 H20 . . 119.8
C21 C20 H20 . . 119.8
C22 C21 C20 . . 120.88(15)
C22 C21 H21 . . 119.6
C20 C21 H21 . . 119.6
C21 C22 C23 . . 121.16(15)
C21 C22 H22 . . 119.4
C23 C22 H22 . . 119.4
C24 C23 C18 . . 118.87(13)
C24 C23 C22 . . 123.63(13)
C18 C23 C22 . . 117.48(13)
C23 C24 C11 . . 121.26(13)
C23 C24 C25 . . 117.89(13)
C11 C24 C25 . . 120.82(13)
O4 C25 O5 . . 122.63(14)
O4 C25 C24 . . 125.38(14)
O5 C25 C24 . . 111.86(12)
O6 C26 O5 . . 121.88(16)
O6 C26 C27 . . 128.43(16)
O5 C26 C27 . . 109.59(15)
C26 C27 H27A . . 109.5
C26 C27 H27B . . 109.5
H27A C27 H27B . . 109.5
C26 C27 H27C . . 109.5
H27A C27 H27C . . 109.5
H27B C27 H27C . . 109.5
C25 O5 C26 . . 120.09(12)

loop_
_geom_bond_atom_site_label_1
_geom_bond_atom_site_label_2
_geom_bond_site_symmetry_2
_geom_bond_distance
C1 C2 . 1.384(2)
C1 C5 3_666 1.386(2)
C1 H1 . 0.95
C2 C5 . 1.390(2)
C2 C3 . 1.479(2)
C3 O2 . 1.1824(19)
C3 O1 . 1.4054(19)
C4 O3 . 1.1885(19)
C4 O1 . 1.399(2)
C4 C5 . 1.481(2)
C11 C24 . 1.420(2)
C11 C12 . 1.427(2)
C11 C16 . 1.439(2)
C12 C13 . 1.363(2)
C12 H12 . 0.95
C13 C14 . 1.415(2)
C13 H13 . 0.95
C14 C15 . 1.351(2)
C14 H14 . 0.95
C15 C16 . 1.429(2)
C15 H15 . 0.95
C16 C17 . 1.388(2)
C17 C18 . 1.391(2)
C17 H17 . 0.95
C18 C19 . 1.428(2)
C18 C23 . 1.433(2)
C19 C20 . 1.357(2)
C19 H19 . 0.95
C20 C21 . 1.413(2)
C20 H20 . 0.95
C21 C22 . 1.357(2)
C21 H21 . 0.95
C22 C23 . 1.434(2)
C22 H22 . 0.95
C23 C24 . 1.411(2)
C24 C25 . 1.485(2)
C25 O4 . 1.1954(18)
C25 O5 . 1.3786(18)
C26 O6 . 1.189(2)
C26 O5 . 1.4061(19)
C26 C27 . 1.479(2)
C27 H27A . 0.98
C27 H27B . 0.98
C27 H27C . 0.98

loop_
_geom_hbond_atom_site_label_D
_geom_hbond_atom_site_label_H
_geom_hbond_atom_site_label_A
_geom_hbond_site_symmetry_A
_geom_hbond_distance_DH
_geom_hbond_distance_HA
_geom_hbond_distance_DA
_geom_hbond_angle_DHA
_geom_hbond_publ_flag
C12 H12 O2 2_646 0.95 2.65 3.351(2) 131 yes
C15 H15 O3 1_656 0.95 2.55 3.306(2) 137 yes
C21 H21 O4 3_566 0.95 2.48 3.433(2) 176 yes

loop_
_geom_torsion_atom_site_label_1
_geom_torsion_atom_site_label_2
_geom_torsion_atom_site_label_3
_geom_torsion_atom_site_label_4
_geom_torsion_site_symmetry_1
_geom_torsion_site_symmetry_4
_geom_torsion
C5 C1 C2 C5 3_666 . -0.1(2)
C5 C1 C2 C3 3_666 . 179.81(14)
C1 C2 C3 O2 . . 0.7(3)
C5 C2 C3 O2 . . -179.41(17)
C1 C2 C3 O1 . . -179.62(14)
C5 C2 C3 O1 . . 0.30(16)
C1 C2 C5 C1 . 3_666 0.1(3)
C3 C2 C5 C1 . 3_666 -179.82(13)
C1 C2 C5 C4 . . 179.33(14)
C3 C2 C5 C4 . . -0.59(16)
O3 C4 C5 C1 . 3_666 1.0(3)
O1 C4 C5 C1 . 3_666 179.84(15)
O3 C4 C5 C2 . . -178.20(17)
O1 C4 C5 C2 . . 0.68(16)
O3 C4 O1 C3 . . 178.52(15)
C5 C4 O1 C3 . . -0.50(15)
O2 C3 O1 C4 . . 179.89(15)
C2 C3 O1 C4 . . 0.14(16)
C24 C11 C12 C13 . . -179.39(14)
C16 C11 C12 C13 . . 1.7(2)
C11 C12 C13 C14 . . -1.0(2)
C12 C13 C14 C15 . . 0.2(2)
C13 C14 C15 C16 . . -0.1(2)
C14 C15 C16 C17 . . -179.71(15)
C14 C15 C16 C11 . . 0.8(2)
C24 C11 C16 C17 . . 0.0(2)
C12 C11 C16 C17 . . 178.95(13)
C24 C11 C16 C15 . . 179.41(13)
C12 C11 C16 C15 . . -1.6(2)
C15 C16 C17 C18 . . -178.63(14)
C11 C16 C17 C18 . . 0.8(2)
C16 C17 C18 C19 . . 178.85(14)
C16 C17 C18 C23 . . -0.9(2)
C17 C18 C19 C20 . . -179.35(15)
C23 C18 C19 C20 . . 0.4(2)
C18 C19 C20 C21 . . 0.3(2)
C19 C20 C21 C22 . . -0.2(2)
C20 C21 C22 C23 . . -0.5(2)
C17 C18 C23 C24 . . 0.2(2)
C19 C18 C23 C24 . . -179.56(13)
C17 C18 C23 C22 . . 178.68(13)
C19 C18 C23 C22 . . -1.0(2)
C21 C22 C23 C24 . . 179.59(14)
C21 C22 C23 C18 . . 1.1(2)
C18 C23 C24 C11 . . 0.6(2)
C22 C23 C24 C11 . . -177.83(13)
C18 C23 C24 C25 . . -177.47(12)
C22 C23 C24 C25 . . 4.1(2)
C12 C11 C24 C23 . . -179.58(13)
C16 C11 C24 C23 . . -0.7(2)
C12 C11 C24 C25 . . -1.6(2)
C16 C11 C24 C25 . . 177.35(13)
C23 C24 C25 O4 . . 50.9(2)
C11 C24 C25 O4 . . -127.22(17)
C23 C24 C25 O5 . . -125.00(14)
C11 C24 C25 O5 . . 56.92(17)
O4 C25 O5 C26 . . 18.8(2)
C24 C25 O5 C26 . . -165.19(13)
O6 C26 O5 C25 . . 37.5(2)
C27 C26 O5 C25 . . -146.03(14)

_cod_database_fobs_code 2242724
